data_4029810
loop_
_publ_author_name
'Zhang, Hao'
'Zhu, Le'
'Wang, Shaozhong'
'Yao, Zhu-Jun'

_publ_section_title
;
 Asymmetric Annulation of 3-Alkynylacrylaldehydes with Styrene-Type
 Olefins by Synergetic Relay Catalysis from AgOAc and Chiral Phosphoric
 Acid.
;
_journal_issue 15
_journal_name_full 'The Journal of organic chemistry'
_journal_page_first 7063
_journal_page_last 7074
_journal_paper_doi 10.1021/jo501196n
_journal_volume 79
_journal_year 2014
_chemical_absolute_configuration .ad
_chemical_formula_sum 'C24 H23 Br O2'
_chemical_formula_weight 423.33
_chemical_name_systematic
;
 ?
;
_space_group_IT_number 19
_symmetry_cell_setting orthorhombic
_symmetry_space_group_name_Hall 'P 2ac 2ab'
_symmetry_space_group_name_H-M 'P 21 21 21'
_atom_sites_solution_hydrogens geom
_atom_sites_solution_primary direct
_atom_sites_solution_secondary difmap
_audit_creation_method SHELXL-97
_cell_angle_alpha 90.00
_cell_angle_beta 90.00
_cell_angle_gamma 90.00
_cell_formula_units_Z 4
_cell_length_a 6.8792(7)
_cell_length_b 10.2161(11)
_cell_length_c 27.732(3)
_cell_measurement_reflns_used 4248
_cell_measurement_temperature 298(2)
_cell_measurement_theta_max 22.32
_cell_measurement_theta_min 2.48
_cell_volume 1949.0(4)
_computing_structure_refinement 'SHELXL-97 (Sheldrick, 1997)'
_diffrn_ambient_temperature 298(2)
_diffrn_measured_fraction_theta_full 0.996
_diffrn_measured_fraction_theta_max 0.996
_diffrn_measurement_device_type 'CCD area detector'
_diffrn_measurement_method 'phi and omega scans'
_diffrn_radiation_monochromator graphite
_diffrn_radiation_source 'fine-focus sealed tube'
_diffrn_radiation_type MoK\a
_diffrn_radiation_wavelength 0.71073
_diffrn_reflns_av_R_equivalents 0.0585
_diffrn_reflns_av_sigmaI/netI 0.0661
_diffrn_reflns_limit_h_max 6
_diffrn_reflns_limit_h_min -8
_diffrn_reflns_limit_k_max 13
_diffrn_reflns_limit_k_min -13
_diffrn_reflns_limit_l_max 35
_diffrn_reflns_limit_l_min -35
_diffrn_reflns_number 17496
_diffrn_reflns_theta_full 27.42
_diffrn_reflns_theta_max 27.42
_diffrn_reflns_theta_min 1.47
_exptl_absorpt_coefficient_mu 2.125
_exptl_absorpt_correction_T_max 0.4618
_exptl_absorpt_correction_T_min 0.4163
_exptl_absorpt_correction_type multi-scan
_exptl_absorpt_process_details sadabs
_exptl_crystal_colour colorless
_exptl_crystal_density_diffrn 1.443
_exptl_crystal_density_method 'not measured'
_exptl_crystal_description block
_exptl_crystal_F_000 872
_exptl_crystal_size_max 0.50
_exptl_crystal_size_mid 0.48
_exptl_crystal_size_min 0.43
_refine_diff_density_max 0.995
_refine_diff_density_min -0.759
_refine_diff_density_rms 0.184
_refine_ls_abs_structure_details 'Flack H D (1983), Acta Cryst. A39, 876-881'
_refine_ls_abs_structure_Flack 0.017(16)
_refine_ls_extinction_method none
_refine_ls_goodness_of_fit_ref 1.190
_refine_ls_hydrogen_treatment constr
_refine_ls_matrix_type full
_refine_ls_number_parameters 184
_refine_ls_number_reflns 4413
_refine_ls_number_restraints 0
_refine_ls_restrained_S_all 1.190
_refine_ls_R_factor_all 0.0728
_refine_ls_R_factor_gt 0.0557
_refine_ls_shift/su_max 0.000
_refine_ls_shift/su_mean 0.000
_refine_ls_structure_factor_coef Fsqd
_refine_ls_weighting_details 'calc w=1/[\s^2^(Fo^2^)+(0.1000P)^2^+0.0000P] where P=(Fo^2^+2Fc^2^)/3'
_refine_ls_weighting_scheme calc
_refine_ls_wR_factor_gt 0.1628
_refine_ls_wR_factor_ref 0.1810
_reflns_number_gt 3598
_reflns_number_total 4413
_reflns_threshold_expression >2sigma(I)
_cod_data_source_file jo501196n_si_003.cif
_cod_data_source_block wpp1
_cod_depositor_comments
;
The following automatic conversions were performed:

'_symmetry_cell_setting' value 'Orthorhombic' changed to
'orthorhombic' according to
/usr/data/users/saulius/crontab/automatic-downloads/rss-feeds/ACS/lib/dictionaries/cif_core.dic
dictionary named 'cif_core.dic' version 2.4.2 from 2011-04-26.

Automatic conversion script
Id: cif_fix_values 2281 2013-09-26 08:29:07Z andrius 

 Adding full bibliography for 4029810--4029811.cif.
;
_cod_original_sg_symbol_H-M 'P2(1)2(1)2(1) '
_cod_database_code 4029810

loop_
_symmetry_equiv_pos_as_xyz
'x, y, z'
'-x+1/2, -y, z+1/2'
'x+1/2, -y+1/2, -z'
'-x, y+1/2, -z+1/2'

loop_
_atom_site_label
_atom_site_type_symbol
_atom_site_fract_x
_atom_site_fract_y
_atom_site_fract_z
_atom_site_U_iso_or_equiv
_atom_site_adp_type
_atom_site_occupancy
_atom_site_symmetry_multiplicity
_atom_site_calc_flag
_atom_site_refinement_flags
Br Br 1.36406(9) 0.08998(5) 0.05174(2) 0.0586(2) Uani 1 1 d .
O1 O 0.6613(5) 0.2043(3) 0.17374(11) 0.0364(7) Uani 1 1 d .
C1 C 0.5915(7) 0.3392(4) 0.17863(15) 0.0314(9) Uani 1 1 d .
O2 O 0.4263(5) 0.5919(3) 0.15538(12) 0.0439(8) Uani 1 1 d .
C2 C 0.3896(7) 0.3218(5) 0.20070(18) 0.0434(11) Uani 1 1 d .
H2A H 0.3192 0.4037 0.1978 0.052 Uiso 1 1 calc R
H2B H 0.3195 0.2565 0.1822 0.052 Uiso 1 1 calc R
C3 C 0.3907(11) 0.2809(7) 0.2531(2) 0.064 Uani 1 1 d .
H3A H 0.2588 0.2796 0.2654 0.077 Uiso 1 1 calc R
H3B H 0.4443 0.1935 0.2561 0.077 Uiso 1 1 calc R
C4 C 0.5115(8) 0.3760(5) 0.28174(18) 0.042 Uani 1 1 d .
H4A H 0.5092 0.3512 0.3155 0.050 Uiso 1 1 calc R
H4B H 0.4561 0.4630 0.2790 0.050 Uiso 1 1 calc R
C5 C 0.7198(9) 0.3782(7) 0.26407(19) 0.0571(16) Uani 1 1 d .
H5A H 0.7790 0.2936 0.2700 0.069 Uiso 1 1 calc R
H5B H 0.7922 0.4432 0.2822 0.069 Uiso 1 1 calc R
C6 C 0.7331(7) 0.4097(5) 0.21057(16) 0.0370(10) Uani 1 1 d .
C7 C 0.8711(8) 0.4871(5) 0.19322(17) 0.0396(10) Uani 1 1 d .
H7A H 0.9520 0.5284 0.2154 0.048 Uiso 1 1 calc R
C8 C 0.9074(7) 0.5133(4) 0.14071(17) 0.0359(10) Uani 1 1 d .
H8A H 1.0455 0.4943 0.1355 0.043 Uiso 1 1 calc R
C9 C 0.7964(6) 0.4136(4) 0.10982(15) 0.0300(9) Uani 1 1 d .
H9A H 0.7967 0.4421 0.0761 0.036 Uiso 1 1 calc R
C10 C 0.5835(6) 0.3962(4) 0.12732(15) 0.030 Uani 1 1 d .
H10A H 0.5228 0.3301 0.1066 0.036 Uiso 1 1 calc R
C11 C 0.8919(7) 0.2786(4) 0.11377(15) 0.0306(9) Uani 1 1 d .
C12 C 1.0542(7) 0.2504(5) 0.08638(18) 0.0360(10) Uani 1 1 d .
H12A H 1.1031 0.3124 0.0650 0.043 Uiso 1 1 calc R
C13 C 1.1441(6) 0.1297(4) 0.09070(14) 0.027 Uani 1 1 d .
C14 C 1.0762(8) 0.0361(5) 0.12186(18) 0.043 Uani 1 1 d .
H14A H 1.1368 -0.0451 0.1240 0.051 Uiso 1 1 calc R
C15 C 0.9162(8) 0.0644(5) 0.15007(18) 0.0448(12) Uani 1 1 d .
H15A H 0.8701 0.0029 0.1720 0.054 Uiso 1 1 calc R
C16 C 0.8241(7) 0.1853(5) 0.14563(17) 0.037 Uani 1 1 d .
C17 C 0.8810(11) 0.6562(6) 0.1267(2) 0.059 Uani 1 1 d .
H17A H 0.9522 0.7108 0.1487 0.089 Uiso 1 1 calc R
H17B H 0.7456 0.6785 0.1280 0.089 Uiso 1 1 calc R
H17C H 0.9287 0.6696 0.0945 0.089 Uiso 1 1 calc R
C18 C 0.4688(8) 0.5227(5) 0.1212(2) 0.051 Uani 1 1 d .
C19 C 0.4035(8) 0.5592(4) 0.07165(18) 0.044 Uani 1 1 d .
C20 C 0.4043(10) 0.4733(6) 0.0328(2) 0.053 Uani 1 1 d .
H20A H 0.4588 0.3905 0.0363 0.064 Uiso 1 1 calc R
C21 C 0.3251(8) 0.5096(5) -0.01076(18) 0.0420(11) Uani 1 1 d .
H21A H 0.3232 0.4508 -0.0364 0.050 Uiso 1 1 calc R
C22 C 0.2489(8) 0.6327(6) -0.01634(19) 0.0462(13) Uani 1 1 d .
H22A H 0.1945 0.6563 -0.0458 0.055 Uiso 1 1 calc R
C23 C 0.2513(8) 0.7214(5) 0.0205(2) 0.0478(13) Uani 1 1 d .
H23A H 0.2031 0.8055 0.0158 0.057 Uiso 1 1 calc R
C24 C 0.3263(7) 0.6849(5) 0.06477(19) 0.0399(11) Uani 1 1 d .
H24A H 0.3255 0.7442 0.0902 0.048 Uiso 1 1 calc R

loop_
_atom_site_aniso_label
_atom_site_aniso_U_11
_atom_site_aniso_U_22
_atom_site_aniso_U_33
_atom_site_aniso_U_23
_atom_site_aniso_U_13
_atom_site_aniso_U_12
Br 0.0430(3) 0.0469(3) 0.0859(4) -0.0193(3) 0.0163(3) 0.0081(2)
O1 0.0377(18) 0.0312(15) 0.0404(17) 0.0041(12) 0.0058(14) 0.0021(14)
C1 0.031(2) 0.032(2) 0.032(2) 0.0032(16) 0.0013(18) 0.0001(17)
O2 0.0463(19) 0.0449(18) 0.0404(18) -0.0147(15) 0.0034(15) 0.0100(17)
C2 0.035(3) 0.050(3) 0.046(3) 0.006(2) 0.012(2) -0.001(2)
C3 0.064 0.064 0.064 0.000 0.000 0.000
C4 0.042 0.042 0.042 0.000 0.000 0.000
C5 0.060(4) 0.076(4) 0.036(3) -0.001(3) -0.009(3) -0.003(3)
C6 0.036(2) 0.041(2) 0.034(2) 0.003(2) 0.0000(19) 0.005(2)
C7 0.034(2) 0.040(2) 0.045(3) -0.0068(19) -0.008(2) -0.003(2)
C8 0.029(2) 0.030(2) 0.048(3) -0.0027(19) 0.003(2) 0.0016(18)
C9 0.0250(19) 0.032(2) 0.033(2) 0.0070(18) 0.0048(16) 0.0045(17)
C10 0.030 0.030 0.030 0.000 0.000 0.000
C11 0.030(2) 0.0274(19) 0.035(2) -0.0026(16) 0.0020(18) 0.0032(17)
C12 0.029(2) 0.037(2) 0.042(3) -0.001(2) 0.000(2) -0.0003(19)
C13 0.027 0.027 0.027 0.000 0.000 0.000
C14 0.043 0.043 0.043 0.000 0.000 0.000
C15 0.055(3) 0.034(2) 0.045(3) 0.008(2) 0.003(2) 0.005(2)
C16 0.037 0.037 0.037 0.000 0.000 0.000
C17 0.059 0.059 0.059 0.000 0.000 0.000
C18 0.048 0.033 0.073 0.013 0.020 -0.025
C19 0.056 0.028 0.049 0.015 0.017 0.001
C20 0.053 0.053 0.053 0.000 0.000 0.000
C21 0.035(3) 0.050(3) 0.042(3) 0.006(2) -0.002(2) -0.003(2)
C22 0.033(3) 0.056(3) 0.050(3) 0.020(2) -0.007(2) -0.001(2)
C23 0.043(3) 0.033(3) 0.067(4) 0.014(2) -0.007(3) 0.009(2)
C24 0.034(2) 0.031(2) 0.055(3) 0.000(2) 0.002(2) -0.0014(19)

loop_
_atom_type_symbol
_atom_type_description
_atom_type_scat_dispersion_real
_atom_type_scat_dispersion_imag
_atom_type_scat_source
C C 0.0033 0.0016 'International Tables Vol C Tables 4.2.6.8 and 6.1.1.4'
H H 0.0000 0.0000 'International Tables Vol C Tables 4.2.6.8 and 6.1.1.4'
O O 0.0106 0.0060 'International Tables Vol C Tables 4.2.6.8 and 6.1.1.4'
Br Br -0.2901 2.4595 'International Tables Vol C Tables 4.2.6.8 and 6.1.1.4'

loop_
_geom_angle_atom_site_label_1
_geom_angle_atom_site_label_2
_geom_angle_atom_site_label_3
_geom_angle
C16 O1 C1 116.9(3)
O1 C1 C6 107.0(4)
O1 C1 C2 103.0(3)
C6 C1 C2 114.2(4)
O1 C1 C10 106.3(3)
C6 C1 C10 112.8(4)
C2 C1 C10 112.5(4)
C3 C2 C1 114.4(5)
C3 C2 H2A 108.7
C1 C2 H2A 108.7
C3 C2 H2B 108.7
C1 C2 H2B 108.7
H2A C2 H2B 107.6
C4 C3 C2 109.4(5)
C4 C3 H3A 109.8
C2 C3 H3A 109.8
C4 C3 H3B 109.8
C2 C3 H3B 109.8
H3A C3 H3B 108.2
C3 C4 C5 111.2(5)
C3 C4 H4A 109.4
C5 C4 H4A 109.4
C3 C4 H4B 109.4
C5 C4 H4B 109.4
H4A C4 H4B 108.0
C4 C5 C6 112.1(5)
C4 C5 H5A 109.2
C6 C5 H5A 109.2
C4 C5 H5B 109.2
C6 C5 H5B 109.2
H5A C5 H5B 107.9
C7 C6 C1 122.5(4)
C7 C6 C5 121.6(5)
C1 C6 C5 115.8(4)
C6 C7 C8 125.3(4)
C6 C7 H7A 117.4
C8 C7 H7A 117.4
C7 C8 C17 113.5(4)
C7 C8 C9 109.9(4)
C17 C8 C9 115.8(4)
C7 C8 H8A 105.6
C17 C8 H8A 105.6
C9 C8 H8A 105.6
C11 C9 C8 110.1(3)
C11 C9 C10 106.2(3)
C8 C9 C10 111.8(4)
C11 C9 H9A 109.6
C8 C9 H9A 109.6
C10 C9 H9A 109.6
C18 C10 C1 116.2(4)
C18 C10 C9 110.9(4)
C1 C10 C9 107.4(3)
C18 C10 H10A 107.3
C1 C10 H10A 107.3
C9 C10 H10A 107.3
C12 C11 C16 118.8(4)
C12 C11 C9 119.7(4)
C16 C11 C9 121.5(4)
C11 C12 C13 120.0(4)
C11 C12 H12A 120.0
C13 C12 H12A 120.0
C14 C13 C12 121.6(4)
C14 C13 Br 118.7(3)
C12 C13 Br 119.7(3)
C13 C14 C15 118.8(5)
C13 C14 H14A 120.6
C15 C14 H14A 120.6
C14 C15 C16 119.9(5)
C14 C15 H15A 120.1
C16 C15 H15A 120.1
O1 C16 C11 122.6(4)
O1 C16 C15 116.4(4)
C11 C16 C15 121.0(4)
C8 C17 H17A 109.5
C8 C17 H17B 109.5
H17A C17 H17B 109.5
C8 C17 H17C 109.5
H17A C17 H17C 109.5
H17B C17 H17C 109.5
O2 C18 C19 119.9(5)
O2 C18 C10 122.0(5)
C19 C18 C10 118.0(5)
C20 C19 C24 118.3(5)
C20 C19 C18 123.7(5)
C24 C19 C18 117.9(5)
C21 C20 C19 120.6(5)
C21 C20 H20A 119.7
C19 C20 H20A 119.7
C22 C21 C20 119.8(5)
C22 C21 H21A 120.1
C20 C21 H21A 120.1
C23 C22 C21 121.3(5)
C23 C22 H22A 119.3
C21 C22 H22A 119.3
C22 C23 C24 119.3(5)
C22 C23 H23A 120.3
C24 C23 H23A 120.3
C23 C24 C19 120.6(5)
C23 C24 H24A 119.7
C19 C24 H24A 119.7

loop_
_geom_bond_atom_site_label_1
_geom_bond_atom_site_label_2
_geom_bond_distance
Br C13 1.903(4)
O1 C16 1.378(6)
O1 C1 1.466(5)
C1 C6 1.501(6)
C1 C2 1.528(6)
C1 C10 1.538(6)
O2 C18 1.218(7)
C2 C3 1.511(8)
C2 H2A 0.9700
C2 H2B 0.9700
C3 C4 1.506(8)
C3 H3A 0.9700
C3 H3B 0.9700
C4 C5 1.514(8)
C4 H4A 0.9700
C4 H4B 0.9700
C5 C6 1.521(7)
C5 H5A 0.9700
C5 H5B 0.9700
C6 C7 1.326(7)
C7 C8 1.502(7)
C7 H7A 0.9300
C8 C17 1.522(8)
C8 C9 1.535(6)
C8 H8A 0.9800
C9 C11 1.532(6)
C9 C10 1.553(6)
C9 H9A 0.9800
C10 C18 1.524(7)
C10 H10A 0.9800
C11 C12 1.381(6)
C11 C16 1.381(7)
C12 C13 1.384(6)
C12 H12A 0.9300
C13 C14 1.371(7)
C14 C15 1.381(7)
C14 H14A 0.9300
C15 C16 1.393(7)
C15 H15A 0.9300
C17 H17A 0.9600
C17 H17B 0.9600
C17 H17C 0.9600
C18 C19 1.493(8)
C19 C20 1.389(8)
C19 C24 1.403(6)
C20 C21 1.377(8)
C20 H20A 0.9300
C21 C22 1.372(8)
C21 H21A 0.9300
C22 C23 1.365(8)
C22 H22A 0.9300
C23 C24 1.384(8)
C23 H23A 0.9300
C24 H24A 0.9300

loop_
_geom_torsion_atom_site_label_1
_geom_torsion_atom_site_label_2
_geom_torsion_atom_site_label_3
_geom_torsion_atom_site_label_4
_geom_torsion
C16 O1 C1 C6 -72.4(5)
C16 O1 C1 C2 166.9(4)
C16 O1 C1 C10 48.4(5)
O1 C1 C2 C3 72.6(5)
C6 C1 C2 C3 -43.1(6)
C10 C1 C2 C3 -173.3(4)
C1 C2 C3 C4 54.2(6)
C2 C3 C4 C5 -60.7(6)
C3 C4 C5 C6 56.2(7)
O1 C1 C6 C7 99.6(5)
C2 C1 C6 C7 -147.1(5)
C10 C1 C6 C7 -17.0(6)
O1 C1 C6 C5 -75.5(5)
C2 C1 C6 C5 37.9(6)
C10 C1 C6 C5 167.9(4)
C4 C5 C6 C7 140.3(5)
C4 C5 C6 C1 -44.6(7)
C1 C6 C7 C8 -1.0(8)
C5 C6 C7 C8 173.8(5)
C6 C7 C8 C17 117.7(6)
C6 C7 C8 C9 -13.7(7)
C7 C8 C9 C11 -71.8(5)
C17 C8 C9 C11 158.0(5)
C7 C8 C9 C10 46.0(5)
C17 C8 C9 C10 -84.2(5)
O1 C1 C10 C18 165.3(4)
C6 C1 C10 C18 -77.7(5)
C2 C1 C10 C18 53.2(5)
O1 C1 C10 C9 -69.9(4)
C6 C1 C10 C9 47.1(5)
C2 C1 C10 C9 178.0(4)
C11 C9 C10 C18 -175.5(4)
C8 C9 C10 C18 64.4(5)
C11 C9 C10 C1 56.5(4)
C8 C9 C10 C1 -63.6(4)
C8 C9 C11 C12 -81.0(5)
C10 C9 C11 C12 157.8(4)
C8 C9 C11 C16 96.4(5)
C10 C9 C11 C16 -24.8(6)
C16 C11 C12 C13 0.9(7)
C9 C11 C12 C13 178.4(4)
C11 C12 C13 C14 -0.1(7)
C11 C12 C13 Br 178.5(3)
C12 C13 C14 C15 -1.1(7)
Br C13 C14 C15 -179.8(4)
C13 C14 C15 C16 1.6(8)
C1 O1 C16 C11 -16.0(6)
C1 O1 C16 C15 165.4(4)
C12 C11 C16 O1 -178.9(4)
C9 C11 C16 O1 3.7(7)
C12 C11 C16 C15 -0.4(7)
C9 C11 C16 C15 -177.8(4)
C14 C15 C16 O1 177.7(5)
C14 C15 C16 C11 -0.9(8)
C1 C10 C18 O2 17.3(6)
C9 C10 C18 O2 -105.7(5)
C1 C10 C18 C19 -161.1(4)
C9 C10 C18 C19 75.9(5)
O2 C18 C19 C20 -164.2(5)
C10 C18 C19 C20 14.2(8)
O2 C18 C19 C24 11.8(7)
C10 C18 C19 C24 -169.8(4)
C24 C19 C20 C21 -2.2(9)
C18 C19 C20 C21 173.8(5)
C19 C20 C21 C22 1.6(9)
C20 C21 C22 C23 0.6(8)
C21 C22 C23 C24 -2.2(8)
C22 C23 C24 C19 1.5(8)
C20 C19 C24 C23 0.6(8)
C18 C19 C24 C23 -175.6(5)
